data_7044895
loop_
_publ_author_name
'Zhang, Xiu-Tang'
'Chen, Hong-Tai'
'Li, Bin'
'Liu, Guang-Zeng'
'Liu, Xin-Zheng'

_publ_section_title
;
 Assembly of a series of coordination polymers built from rigid a
 tetracarboxylate ligand and flexible bis(imidazole) linker: syntheses,
 structural diversities, luminescence sensing, and photocatalytic
 properties.
;
_journal_issue 4
_journal_name_full 'Dalton transactions (Cambridge, England : 2003)'
_journal_page_first 1202
_journal_page_last 1213
_journal_paper_doi 10.1039/c7dt03761a
_journal_volume 47
_journal_year 2018
_chemical_formula_moiety 'C36 H28 N4 Ni O9'
_chemical_formula_sum 'C36 H28 N4 Ni O9'
_chemical_formula_weight 719.33
_space_group_crystal_system monoclinic
_space_group_IT_number 4
_space_group_name_Hall 'P 2yb'
_space_group_name_H-M_alt 'P 1 21 1'
_symmetry_space_group_name_Hall 'P 2yb'
_symmetry_space_group_name_H-M 'P 1 21 1'
_atom_sites_solution_hydrogens mixed
_audit_creation_date 2017-11-25
_audit_creation_method
;
Olex2 1.2
(compiled 2017.08.10 svn.r3458 for OlexSys, GUI svn.r5381)
;
_audit_update_record
;
2017-11-27 deposited with the CCDC.
2017-11-28 downloaded from the CCDC.
;
_cell_angle_alpha 90
_cell_angle_beta 112.8840(10)
_cell_angle_gamma 90
_cell_formula_units_Z 2
_cell_length_a 10.7075(5)
_cell_length_b 12.7585(5)
_cell_length_c 13.0320(5)
_cell_measurement_reflns_used 9491
_cell_measurement_temperature 296(2)
_cell_measurement_theta_max 27.51
_cell_measurement_theta_min 3.14
_cell_volume 1640.20(12)
_computing_cell_refinement 'SAINT v8.34A (Bruker, 2013)'
_computing_data_reduction 'SAINT v8.34A (Bruker, 2013)'
_computing_molecular_graphics 'Olex2 (Dolomanov et al., 2009)'
_computing_publication_material 'Olex2 (Dolomanov et al., 2009)'
_computing_structure_refinement 'XL (Sheldrick, 2008)'
_diffrn_ambient_temperature 296.15
_diffrn_measured_fraction_theta_full 0.998
_diffrn_measured_fraction_theta_max 0.998
_diffrn_measurement_device_type 'CCD area detector'
_diffrn_measurement_method 'phi and omega scans'
_diffrn_radiation_monochromator graphite
_diffrn_radiation_type MoK\a
_diffrn_radiation_wavelength 0.71073
_diffrn_reflns_av_R_equivalents 0.0656
_diffrn_reflns_av_unetI/netI 0.0393
_diffrn_reflns_Laue_measured_fraction_full 0.998
_diffrn_reflns_Laue_measured_fraction_max 0.998
_diffrn_reflns_limit_h_max 12
_diffrn_reflns_limit_h_min -12
_diffrn_reflns_limit_k_max 15
_diffrn_reflns_limit_k_min -15
_diffrn_reflns_limit_l_max 15
_diffrn_reflns_limit_l_min -15
_diffrn_reflns_number 21406
_diffrn_reflns_point_group_measured_fraction_full 0.994
_diffrn_reflns_point_group_measured_fraction_max 0.994
_diffrn_reflns_theta_full 24.997
_diffrn_reflns_theta_max 24.997
_diffrn_reflns_theta_min 3.141
_exptl_absorpt_coefficient_mu 0.655
_exptl_absorpt_correction_T_max 0.7456
_exptl_absorpt_correction_T_min 0.5200
_exptl_absorpt_correction_type multi-scan
_exptl_absorpt_process_details
;
SADABS-2012/1 (Bruker,2012) was used for absorption correction.
wR2(int) was 0.1078 before and 0.0850 after correction.
The Ratio of minimum to maximum transmission is 0.6974.
The \l/2 correction factor is 0.0015.
;
_exptl_crystal_colour green
_exptl_crystal_colour_primary green
_exptl_crystal_density_diffrn 1.457
_exptl_crystal_description block
_exptl_crystal_F_000 744
_exptl_crystal_size_max 0.12
_exptl_crystal_size_mid 0.1
_exptl_crystal_size_min 0.08
_refine_diff_density_max 0.245
_refine_diff_density_min -0.343
_refine_diff_density_rms 0.058
_refine_ls_abs_structure_details
;
 Flack x determined using 2567 quotients [(I+)-(I-)]/[(I+)+(I-)]
 (Parsons, Flack and Wagner, Acta Cryst. B69 (2013) 249-259).
;
_refine_ls_abs_structure_Flack -0.010(7)
_refine_ls_extinction_method none
_refine_ls_goodness_of_fit_ref 1.038
_refine_ls_hydrogen_treatment mixed
_refine_ls_matrix_type full
_refine_ls_number_parameters 467
_refine_ls_number_reflns 5739
_refine_ls_number_restraints 7
_refine_ls_restrained_S_all 1.037
_refine_ls_R_factor_all 0.0373
_refine_ls_R_factor_gt 0.0358
_refine_ls_shift/su_max 0.000
_refine_ls_shift/su_mean 0.000
_refine_ls_structure_factor_coef Fsqd
_refine_ls_weighting_details 'w=1/[\s^2^(Fo^2^)+(0.0533P)^2^+0.5000P] where P=(Fo^2^+2Fc^2^)/3'
_refine_ls_weighting_scheme calc
_refine_ls_wR_factor_gt 0.0876
_refine_ls_wR_factor_ref 0.0887
_reflns_Friedel_coverage 0.898
_reflns_Friedel_fraction_full 0.989
_reflns_Friedel_fraction_max 0.989
_reflns_number_gt 5599
_reflns_number_total 5739
_reflns_threshold_expression 'I > 2\s(I)'
_cod_data_source_file c7dt03761a2.cif
_cod_data_source_block 1558571
_cod_depositor_comments 'Adding full bibliography for 7044892--7044895.cif.'
_cod_database_code 7044895
_shelx_shelxl_version_number 2014/7
_shelx_space_group_comment
;
The symmetry employed for this shelxl refinement is uniquely defined
by the following loop, which should always be used as a source of
symmetry information in preference to the above space-group names.
They are only intended as comments.
;
_shelx_estimated_absorpt_t_max 0.949
_shelx_estimated_absorpt_t_min 0.926
_olex2_refinement_description
;
1. Fixed Uiso
 At 1.2 times of:
  All C(H) groups, All C(H,H) groups
 At 1.5 times of:
  All O(H) groups, All O(H,H) groups
2. Restrained distances
 H9B-H9A
 1.38 with sigma of 0.001
 H9B-O9 = H9A-O9 = H5A-O5 = H7-O7
 0.82 with sigma of 0.001
 O2A-C1 \\sim C1-O2B
 with sigma of 0.02
3. Uiso/Uaniso restraints and constraints
Uanis(O2A) = Uanis(O2B)
4. Others
 Sof(O2B)=1-FVAR(1)
 Sof(O2A)=FVAR(1)
5.a Secondary CH2 refined with riding coordinates:
 C26(H26A,H26B), C33(H33A,H33B)
5.b Aromatic/amide H refined with riding coordinates:
 C3(H3), C4(H4), C5(H5), C6(H6), C9(H9), C12(H12), C16(H16), C17(H17),
 C19(H19), C20(H20), C23(H23), C24(H24), C25(H25), C28(H28), C29(H29), C30(H30),
  C31(H31), C35(H35), C36(H36), C37(H37)
;
_olex2_submission_special_instructions 'No special instructions were received'

loop_
_space_group_symop_operation_xyz
'x, y, z'
'-x, y+1/2, -z'

loop_
_atom_site_label
_atom_site_type_symbol
_atom_site_fract_x
_atom_site_fract_y
_atom_site_fract_z
_atom_site_U_iso_or_equiv
_atom_site_adp_type
_atom_site_occupancy
_atom_site_site_symmetry_order
_atom_site_calc_flag
_atom_site_refinement_flags_posn
_atom_site_refinement_flags_occupancy
_atom_site_disorder_assembly
_atom_site_disorder_group
C1 C -0.8185(4) 0.9415(3) -0.2513(3) 0.0327(8) Uani 1 1 d D . . .
C2 C -0.6721(4) 0.9240(3) -0.1741(3) 0.0312(8) Uani 1 1 d . . . .
C3 C -0.6290(4) 0.8268(3) -0.1264(3) 0.0350(9) Uani 1 1 d . . . .
H3 H -0.6923 0.7741 -0.1348 0.042 Uiso 1 1 calc R . . .
C4 C -0.5779(4) 1.0037(3) -0.1539(3) 0.0349(9) Uani 1 1 d . . . .
H4 H -0.6065 1.0704 -0.1821 0.042 Uiso 1 1 calc R . . .
C5 C -0.4421(4) 0.9855(3) -0.0926(3) 0.0356(9) Uani 1 1 d . . . .
H5 H -0.3803 1.0401 -0.0795 0.043 Uiso 1 1 calc R . . .
C6 C -0.4927(4) 0.8069(3) -0.0662(3) 0.0336(9) Uani 1 1 d . . . .
H6 H -0.4650 0.7406 -0.0365 0.040 Uiso 1 1 calc R . . .
C7 C -0.3965(4) 0.8862(3) -0.0499(3) 0.0293(8) Uani 1 1 d . . . .
C8 C -0.2495(4) 0.8633(3) 0.0085(3) 0.0291(8) Uani 1 1 d . . . .
C9 C -0.2026(3) 0.8067(3) 0.1081(3) 0.0295(8) Uani 1 1 d . . . .
H9 H -0.2652 0.7833 0.1363 0.035 Uiso 1 1 calc R . . .
C10 C -0.0667(3) 0.7838(3) 0.1667(3) 0.0260(7) Uani 1 1 d . . . .
C11 C 0.0302(3) 0.8192(3) 0.1262(3) 0.0273(8) Uani 1 1 d . . . .
C12 C -0.0163(4) 0.8762(3) 0.0273(3) 0.0300(8) Uani 1 1 d . . . .
H12 H 0.0465 0.9006 -0.0002 0.036 Uiso 1 1 calc R . . .
C13 C -0.1523(4) 0.8982(3) -0.0318(3) 0.0296(8) Uani 1 1 d . . . .
C14 C -0.1869(4) 0.9569(4) -0.1389(3) 0.0365(9) Uani 1 1 d . . . .
C15 C 0.1780(3) 0.8067(3) 0.1870(3) 0.0290(8) Uani 1 1 d . . . .
C16 C 0.2576(4) 0.7735(4) 0.1307(3) 0.0353(9) Uani 1 1 d . . . .
H16 H 0.2165 0.7556 0.0558 0.042 Uiso 1 1 calc R . . .
C17 C 0.3957(4) 0.7669(4) 0.1841(3) 0.0362(9) Uani 1 1 d . . . .
H17 H 0.4472 0.7426 0.1456 0.043 Uiso 1 1 calc R . . .
C18 C 0.4594(4) 0.7960(3) 0.2948(3) 0.0326(8) Uani 1 1 d . . . .
C19 C 0.3814(4) 0.8303(4) 0.3522(3) 0.0355(9) Uani 1 1 d . . . .
H19 H 0.4231 0.8506 0.4264 0.043 Uiso 1 1 calc R . . .
C20 C 0.2421(4) 0.8341(3) 0.2991(3) 0.0346(9) Uani 1 1 d . . . .
H20 H 0.1902 0.8552 0.3385 0.042 Uiso 1 1 calc R . . .
C21 C 0.6094(4) 0.7952(3) 0.3533(3) 0.0353(9) Uani 1 1 d . . . .
C22 C -0.0269(3) 0.7142(3) 0.2671(3) 0.0251(7) Uani 1 1 d . . . .
C23 C 0.3276(4) 0.6127(4) 0.5148(3) 0.0381(10) Uani 1 1 d . . . .
H23 H 0.3404 0.5531 0.4790 0.046 Uiso 1 1 calc R . . .
C24 C 0.2348(5) 0.7355(4) 0.5708(4) 0.0482(11) Uani 1 1 d . . . .
H24 H 0.1695 0.7773 0.5811 0.058 Uiso 1 1 calc R . . .
C25 C 0.3695(5) 0.7533(4) 0.6161(4) 0.0534(13) Uani 1 1 d . . . .
H25 H 0.4134 0.8086 0.6627 0.064 Uiso 1 1 calc R . . .
C26 C 0.5739(4) 0.6579(5) 0.6142(4) 0.0532(13) Uani 1 1 d . . . .
H26A H 0.6157 0.7221 0.6031 0.064 Uiso 1 1 calc R . . .
H26B H 0.5889 0.6040 0.5677 0.064 Uiso 1 1 calc R . . .
C27 C 0.6405(4) 0.6251(4) 0.7356(3) 0.0361(9) Uani 1 1 d . . . .
C28 C 0.5668(4) 0.5688(4) 0.7845(4) 0.0443(10) Uani 1 1 d . . . .
H28 H 0.4766 0.5522 0.7427 0.053 Uiso 1 1 calc R . . .
C29 C 0.6261(5) 0.5372(4) 0.8947(4) 0.0483(11) Uani 1 1 d . . . .
H29 H 0.5764 0.4982 0.9259 0.058 Uiso 1 1 calc R . . .
C30 C 0.7578(4) 0.5633(4) 0.9576(4) 0.0454(11) Uani 1 1 d . . . .
H30 H 0.7970 0.5440 1.0322 0.054 Uiso 1 1 calc R . . .
C31 C 0.8314(4) 0.6181(4) 0.9100(3) 0.0410(10) Uani 1 1 d . . . .
H31 H 0.9209 0.6355 0.9530 0.049 Uiso 1 1 calc R . . .
C32 C 0.7754(4) 0.6483(3) 0.7992(3) 0.0312(8) Uani 1 1 d . . . .
C33 C 0.8649(4) 0.7061(3) 0.7517(3) 0.0347(9) Uani 1 1 d . . . .
H33A H 0.8124 0.7612 0.7024 0.042 Uiso 1 1 calc R . . .
H33B H 0.9391 0.7389 0.8121 0.042 Uiso 1 1 calc R . . .
C35 C 0.9102(4) 0.6498(3) 0.5858(3) 0.0351(9) Uani 1 1 d . . . .
H35 H 0.8608 0.7033 0.5390 0.042 Uiso 1 1 calc R . . .
C36 C 1.0354(6) 0.5158(4) 0.6481(4) 0.0546(13) Uani 1 1 d . . . .
H36 H 1.0894 0.4575 0.6523 0.065 Uiso 1 1 calc R . . .
C37 C 1.0018(6) 0.5520(4) 0.7316(4) 0.0559(14) Uani 1 1 d . . . .
H37 H 1.0287 0.5242 0.8030 0.067 Uiso 1 1 calc R . . .
N1 N 0.2090(3) 0.6465(3) 0.5075(3) 0.0342(7) Uani 1 1 d . . . .
N2 N 0.4287(4) 0.6746(3) 0.5803(3) 0.0420(9) Uani 1 1 d . . . .
N3 N 0.9202(3) 0.6377(3) 0.6902(3) 0.0329(7) Uani 1 1 d . . . .
Ni1 Ni 0.02257(4) 0.58113(4) 0.41851(3) 0.02660(14) Uani 1 1 d . . . .
O1 O -0.8393(3) 1.0201(2) -0.3153(2) 0.0371(6) Uani 1 1 d . . . .
O2B O -0.911(3) 0.887(2) -0.242(4) 0.045(4) Uani 0.56(6) 1 d D P A 2
O3 O -0.0696(2) 0.7320(2) 0.3432(2) 0.0266(5) Uani 1 1 d . . . .
O4 O 0.0456(2) 0.6356(2) 0.2721(2) 0.0311(6) Uani 1 1 d . . . .
O5 O -0.1075(3) 1.0400(3) -0.1221(3) 0.0518(8) Uani 1 1 d D . . .
H5A H -0.106(5) 1.064(4) -0.180(2) 0.078 Uiso 1 1 d DR . . .
O6 O -0.2698(3) 0.9312(3) -0.2274(3) 0.0564(9) Uani 1 1 d . . . .
O7 O 0.6693(3) 0.7553(4) 0.2907(3) 0.0627(11) Uani 1 1 d D . . .
H7 H 0.7519(9) 0.755(6) 0.324(5) 0.094 Uiso 1 1 d DR . . .
O8 O 0.6685(3) 0.8254(3) 0.4467(3) 0.0504(8) Uani 1 1 d . . . .
O9 O 0.0997(4) 0.4344(3) 0.4285(3) 0.0661(12) Uani 1 1 d D . . .
H9A H 0.163(4) 0.402(3) 0.474(3) 0.099 Uiso 1 1 d DR . . .
H9B H 0.057(5) 0.402(3) 0.371(2) 0.099 Uiso 1 1 d DR . . .
O2A O -0.896(4) 0.867(2) -0.256(4) 0.045(4) Uani 0.44(6) 1 d D P A 1
N4 N 0.9772(3) 0.5787(4) 0.5562(2) 0.0349(7) Uani 1 1 d . . . .

loop_
_atom_site_aniso_label
_atom_site_aniso_U_11
_atom_site_aniso_U_22
_atom_site_aniso_U_33
_atom_site_aniso_U_23
_atom_site_aniso_U_13
_atom_site_aniso_U_12
C1 0.0231(18) 0.040(2) 0.031(2) -0.0004(17) 0.0064(15) 0.0035(17)
C2 0.0218(18) 0.042(2) 0.0271(19) 0.0012(16) 0.0068(15) 0.0053(16)
C3 0.0235(18) 0.040(2) 0.038(2) 0.0055(18) 0.0087(17) -0.0025(16)
C4 0.0252(18) 0.035(2) 0.039(2) 0.0058(18) 0.0067(16) 0.0069(16)
C5 0.0248(18) 0.037(2) 0.041(2) 0.0049(17) 0.0083(17) 0.0001(17)
C6 0.0288(19) 0.038(2) 0.030(2) 0.0083(17) 0.0065(16) 0.0067(16)
C7 0.0215(17) 0.040(2) 0.0249(18) 0.0038(16) 0.0077(15) 0.0031(16)
C8 0.0217(17) 0.036(2) 0.0290(19) 0.0031(16) 0.0093(15) 0.0036(15)
C9 0.0202(17) 0.042(2) 0.0285(19) 0.0048(17) 0.0119(15) 0.0026(15)
C10 0.0231(17) 0.0319(18) 0.0245(18) 0.0007(15) 0.0108(15) 0.0010(15)
C11 0.0203(17) 0.0331(19) 0.0283(19) 0.0010(16) 0.0091(15) 0.0017(14)
C12 0.0230(18) 0.041(2) 0.0293(19) 0.0053(17) 0.0132(15) 0.0000(16)
C13 0.0260(18) 0.036(2) 0.0267(19) 0.0056(16) 0.0097(15) 0.0023(16)
C14 0.030(2) 0.050(2) 0.031(2) 0.0057(19) 0.0128(18) 0.0071(18)
C15 0.0191(17) 0.038(2) 0.0278(19) 0.0068(16) 0.0067(14) 0.0017(15)
C16 0.0235(18) 0.052(3) 0.027(2) -0.0007(18) 0.0068(15) 0.0037(17)
C17 0.0249(18) 0.052(2) 0.035(2) -0.0003(19) 0.0146(17) 0.0024(17)
C18 0.0194(17) 0.039(2) 0.036(2) 0.0072(17) 0.0077(16) 0.0034(16)
C19 0.0269(19) 0.049(2) 0.027(2) 0.0005(18) 0.0063(16) 0.0009(17)
C20 0.0251(19) 0.049(2) 0.031(2) 0.0022(18) 0.0118(16) 0.0035(17)
C21 0.0246(18) 0.042(2) 0.035(2) 0.0090(18) 0.0069(17) 0.0016(17)
C22 0.0151(15) 0.0312(19) 0.0257(18) -0.0026(15) 0.0044(14) -0.0018(14)
C23 0.0276(19) 0.050(3) 0.033(2) -0.0006(18) 0.0075(16) -0.0006(17)
C24 0.039(2) 0.056(3) 0.048(3) -0.015(2) 0.015(2) 0.002(2)
C25 0.047(3) 0.065(3) 0.043(3) -0.021(2) 0.012(2) -0.018(2)
C26 0.026(2) 0.096(4) 0.037(2) 0.004(3) 0.0108(18) -0.009(2)
C27 0.0277(19) 0.049(2) 0.033(2) -0.0030(18) 0.0129(16) -0.0044(17)
C28 0.0329(18) 0.059(3) 0.044(2) 0.001(2) 0.0180(17) -0.006(2)
C29 0.057(3) 0.048(2) 0.051(3) 0.012(2) 0.035(2) 0.003(2)
C30 0.050(2) 0.056(3) 0.033(2) 0.014(2) 0.0193(18) 0.012(2)
C31 0.034(2) 0.052(2) 0.032(2) -0.0020(18) 0.0082(17) 0.0053(18)
C32 0.0286(18) 0.038(2) 0.029(2) -0.0033(16) 0.0124(15) -0.0002(16)
C33 0.0301(19) 0.037(2) 0.037(2) -0.0045(18) 0.0132(17) -0.0040(17)
C35 0.033(2) 0.039(2) 0.030(2) 0.0036(17) 0.0091(16) 0.0044(18)
C36 0.075(3) 0.049(3) 0.054(3) 0.020(2) 0.040(3) 0.027(3)
C37 0.077(3) 0.057(3) 0.048(3) 0.025(2) 0.039(3) 0.023(3)
N1 0.0268(16) 0.045(2) 0.0275(17) -0.0027(15) 0.0067(13) -0.0017(15)
N2 0.0287(17) 0.063(2) 0.0313(18) 0.0013(18) 0.0080(14) -0.0057(17)
N3 0.0286(16) 0.0369(18) 0.0354(18) 0.0024(15) 0.0148(14) 0.0000(15)
Ni1 0.0215(2) 0.0314(2) 0.0233(2) 0.0009(2) 0.00481(16) 0.0027(2)
O1 0.0235(13) 0.0397(16) 0.0389(15) 0.0068(13) 0.0020(11) 0.0022(12)
O2B 0.020(5) 0.046(8) 0.063(9) 0.013(7) 0.010(3) 0.006(6)
O3 0.0219(12) 0.0342(13) 0.0236(12) 0.0008(10) 0.0089(10) 0.0039(10)
O4 0.0288(13) 0.0396(14) 0.0246(13) 0.0021(11) 0.0101(11) 0.0084(12)
O5 0.0584(19) 0.060(2) 0.0339(17) 0.0180(15) 0.0144(15) -0.0105(16)
O6 0.053(2) 0.070(2) 0.0346(18) 0.0078(17) 0.0036(15) -0.0045(18)
O7 0.0210(14) 0.120(3) 0.0457(19) -0.002(2) 0.0116(14) 0.0100(19)
O8 0.0265(15) 0.067(2) 0.0474(19) -0.0065(17) 0.0030(14) -0.0036(15)
O9 0.049(2) 0.0420(19) 0.067(2) -0.0154(17) -0.0206(17) 0.0245(16)
O2A 0.020(5) 0.046(8) 0.063(9) 0.013(7) 0.010(3) 0.006(6)
N4 0.0345(15) 0.0401(16) 0.0315(15) 0.004(2) 0.0144(13) -0.0018(18)

loop_
_atom_type_symbol
_atom_type_description
_atom_type_scat_dispersion_real
_atom_type_scat_dispersion_imag
_atom_type_scat_source
C C 0.0033 0.0016 'International Tables Vol C Tables 4.2.6.8 and 6.1.1.4'
H H 0.0000 0.0000 'International Tables Vol C Tables 4.2.6.8 and 6.1.1.4'
N N 0.0061 0.0033 'International Tables Vol C Tables 4.2.6.8 and 6.1.1.4'
Ni Ni 0.3393 1.1124 'International Tables Vol C Tables 4.2.6.8 and 6.1.1.4'
O O 0.0106 0.0060 'International Tables Vol C Tables 4.2.6.8 and 6.1.1.4'

loop_
_geom_angle_atom_site_label_1
_geom_angle_atom_site_label_2
_geom_angle_atom_site_label_3
_geom_angle
_geom_angle_site_symmetry_1
_geom_angle_site_symmetry_3
O1 C1 C2 115.2(3) . .
O2B C1 C2 120.4(18) . .
O2B C1 O1 124.0(18) . .
O2A C1 C2 115(2) . .
O2A C1 O1 129(2) . .
C3 C2 C1 120.6(4) . .
C4 C2 C1 120.5(4) . .
C4 C2 C3 118.8(3) . .
C2 C3 H3 119.6 . .
C2 C3 C6 120.8(4) . .
C6 C3 H3 119.6 . .
C2 C4 H4 119.6 . .
C5 C4 C2 120.9(4) . .
C5 C4 H4 119.6 . .
C4 C5 H5 119.7 . .
C4 C5 C7 120.7(4) . .
C7 C5 H5 119.7 . .
C3 C6 H6 119.9 . .
C3 C6 C7 120.3(4) . .
C7 C6 H6 119.9 . .
C5 C7 C6 118.3(3) . .
C5 C7 C8 121.3(3) . .
C6 C7 C8 120.4(4) . .
C9 C8 C7 120.3(3) . .
C9 C8 C13 117.3(3) . .
C13 C8 C7 122.4(3) . .
C8 C9 H9 118.6 . .
C10 C9 C8 122.8(3) . .
C10 C9 H9 118.6 . .
C9 C10 C11 119.6(3) . .
C9 C10 C22 119.1(3) . .
C11 C10 C22 121.1(3) . .
C10 C11 C15 123.8(3) . .
C12 C11 C10 117.6(3) . .
C12 C11 C15 118.4(3) . .
C11 C12 H12 118.6 . .
C13 C12 C11 122.7(3) . .
C13 C12 H12 118.6 . .
C8 C13 C14 123.7(3) . .
C12 C13 C8 119.9(3) . .
C12 C13 C14 116.4(3) . .
O5 C14 C13 109.7(3) . .
O6 C14 C13 125.7(4) . .
O6 C14 O5 124.6(4) . .
C16 C15 C11 119.9(3) . .
C16 C15 C20 118.5(3) . .
C20 C15 C11 121.5(3) . .
C15 C16 H16 119.6 . .
C17 C16 C15 120.9(4) . .
C17 C16 H16 119.6 . .
C16 C17 H17 119.7 . .
C16 C17 C18 120.6(4) . .
C18 C17 H17 119.7 . .
C17 C18 C19 119.3(3) . .
C17 C18 C21 121.9(3) . .
C19 C18 C21 118.8(4) . .
C18 C19 H19 120.0 . .
C20 C19 C18 120.0(4) . .
C20 C19 H19 120.0 . .
C15 C20 H20 119.6 . .
C19 C20 C15 120.7(4) . .
C19 C20 H20 119.6 . .
O7 C21 C18 112.0(4) . .
O8 C21 C18 123.9(4) . .
O8 C21 O7 124.1(4) . .
C10 C22 Ni1 173.0(3) . .
O3 C22 C10 120.8(3) . .
O3 C22 Ni1 62.14(19) . .
O4 C22 C10 118.6(3) . .
O4 C22 Ni1 58.59(18) . .
O4 C22 O3 120.6(3) . .
N1 C23 H23 124.1 . .
N1 C23 N2 111.8(4) . .
N2 C23 H23 124.1 . .
C25 C24 H24 125.2 . .
C25 C24 N1 109.6(4) . .
N1 C24 H24 125.2 . .
C24 C25 H25 126.7 . .
C24 C25 N2 106.6(4) . .
N2 C25 H25 126.7 . .
H26A C26 H26B 107.9 . .
C27 C26 H26A 109.3 . .
C27 C26 H26B 109.3 . .
N2 C26 H26A 109.3 . .
N2 C26 H26B 109.3 . .
N2 C26 C27 111.7(3) . .
C28 C27 C26 119.9(3) . .
C32 C27 C26 121.3(3) . .
C32 C27 C28 118.7(4) . .
C27 C28 H28 119.6 . .
C29 C28 C27 120.8(4) . .
C29 C28 H28 119.6 . .
C28 C29 H29 120.0 . .
C30 C29 C28 120.1(4) . .
C30 C29 H29 120.0 . .
C29 C30 H30 120.2 . .
C29 C30 C31 119.5(4) . .
C31 C30 H30 120.2 . .
C30 C31 H31 119.2 . .
C30 C31 C32 121.5(4) . .
C32 C31 H31 119.2 . .
C27 C32 C33 122.3(4) . .
C31 C32 C27 119.4(4) . .
C31 C32 C33 118.3(4) . .
C32 C33 H33A 109.0 . .
C32 C33 H33B 109.0 . .
H33A C33 H33B 107.8 . .
N3 C33 C32 112.9(3) . .
N3 C33 H33A 109.0 . .
N3 C33 H33B 109.0 . .
N3 C35 H35 123.7 . .
N4 C35 H35 123.7 . .
N4 C35 N3 112.7(4) . .
C37 C36 H36 125.4 . .
C37 C36 N4 109.3(4) . .
N4 C36 H36 125.4 . .
C36 C37 H37 126.8 . .
C36 C37 N3 106.4(4) . .
N3 C37 H37 126.8 . .
C23 N1 C24 105.5(4) . .
C23 N1 Ni1 127.5(3) . .
C24 N1 Ni1 127.0(3) . .
C23 N2 C25 106.5(4) . .
C23 N2 C26 127.4(4) . .
C25 N2 C26 126.0(4) . .
C35 N3 C33 127.1(4) . .
C35 N3 C37 106.3(4) . .
C37 N3 C33 126.4(4) . .
N1 Ni1 C22 91.78(12) . .
N1 Ni1 O3 93.71(12) . .
N1 Ni1 O4 87.01(12) . .
O1 Ni1 C22 83.40(11) 2_445 .
O1 Ni1 N1 174.18(13) 2_445 .
O1 Ni1 O3 83.78(11) 2_445 .
O1 Ni1 O4 87.18(11) 2_445 .
O3 Ni1 C22 30.33(10) . .
O4 Ni1 C22 30.14(11) . .
O4 Ni1 O3 60.42(9) . .
O9 Ni1 C22 129.28(16) . .
O9 Ni1 N1 93.24(14) . .
O9 Ni1 O1 87.34(13) . 2_445
O9 Ni1 O3 158.67(14) . .
O9 Ni1 O4 99.88(16) . .
O9 Ni1 N4 99.24(19) . 1_455
N4 Ni1 C22 131.08(15) 1_455 .
N4 Ni1 N1 91.20(13) 1_455 .
N4 Ni1 O1 94.42(12) 1_455 2_445
N4 Ni1 O3 100.75(14) 1_455 .
N4 Ni1 O4 160.87(14) 1_455 .
C1 O1 Ni1 127.6(2) . 2_455
C22 O3 Ni1 87.5(2) . .
C22 O4 Ni1 91.3(2) . .
C14 O5 H5A 113(4) . .
C21 O7 H7 111(5) . .
Ni1 O9 H9A 136(3) . .
Ni1 O9 H9B 110(3) . .
H9A O9 H9B 114.6(3) . .
C35 N4 C36 105.3(3) . .
C35 N4 Ni1 126.7(3) . 1_655
C36 N4 Ni1 126.5(3) . 1_655

loop_
_geom_bond_atom_site_label_1
_geom_bond_atom_site_label_2
_geom_bond_distance
_geom_bond_site_symmetry_2
C1 C2 1.514(5) .
C1 O1 1.267(5) .
C1 O2B 1.254(14) .
C1 O2A 1.250(18) .
C2 C3 1.383(6) .
C2 C4 1.384(6) .
C3 H3 0.9300 .
C3 C6 1.385(5) .
C4 H4 0.9300 .
C4 C5 1.380(5) .
C5 H5 0.9300 .
C5 C7 1.394(6) .
C6 H6 0.9300 .
C6 C7 1.399(6) .
C7 C8 1.487(5) .
C8 C9 1.397(5) .
C8 C13 1.409(5) .
C9 H9 0.9300 .
C9 C10 1.386(5) .
C10 C11 1.409(5) .
C10 C22 1.499(5) .
C11 C12 1.393(5) .
C11 C15 1.477(5) .
C12 H12 0.9300 .
C12 C13 1.385(5) .
C13 C14 1.498(5) .
C14 O5 1.324(6) .
C14 O6 1.195(5) .
C15 C16 1.389(5) .
C15 C20 1.396(6) .
C16 H16 0.9300 .
C16 C17 1.371(5) .
C17 H17 0.9300 .
C17 C18 1.386(6) .
C18 C19 1.391(5) .
C18 C21 1.486(5) .
C19 H19 0.9300 .
C19 C20 1.380(5) .
C20 H20 0.9300 .
C21 O7 1.320(5) .
C21 O8 1.197(5) .
C22 Ni1 2.499(4) .
C22 O3 1.263(4) .
C22 O4 1.255(4) .
C23 H23 0.9300 .
C23 N1 1.310(5) .
C23 N2 1.343(6) .
C24 H24 0.9300 .
C24 C25 1.348(7) .
C24 N1 1.366(6) .
C25 H25 0.9300 .
C25 N2 1.363(7) .
C26 H26A 0.9700 .
C26 H26B 0.9700 .
C26 C27 1.520(6) .
C26 N2 1.458(5) .
C27 C28 1.391(6) .
C27 C32 1.389(5) .
C28 H28 0.9300 .
C28 C29 1.385(6) .
C29 H29 0.9300 .
C29 C30 1.368(7) .
C30 H30 0.9300 .
C30 C31 1.369(6) .
C31 H31 0.9300 .
C31 C32 1.385(6) .
C32 C33 1.519(5) .
C33 H33A 0.9700 .
C33 H33B 0.9700 .
C33 N3 1.456(5) .
C35 H35 0.9300 .
C35 N3 1.332(5) .
C35 N4 1.305(6) .
C36 H36 0.9300 .
C36 C37 1.354(7) .
C36 N4 1.374(6) .
C37 H37 0.9300 .
C37 N3 1.373(6) .
N1 Ni1 2.055(3) .
Ni1 O1 2.053(3) 2_445
Ni1 O3 2.212(3) .
Ni1 O4 2.134(3) .
Ni1 O9 2.030(3) .
Ni1 N4 2.033(3) 1_455
O1 Ni1 2.053(3) 2_455
O5 H5A 0.8200(15) .
O7 H7 0.8200(16) .
O9 H9A 0.8200(15) .
O9 H9B 0.8200(15) .
N4 Ni1 2.033(3) 1_655
